data_1574122
loop_
_publ_author_name
'Chang, Meng-Yang'
'Hsueh, Nai-Chen'

_publ_section_title
;
 One-pot synthesis of diaroyl benzothiepine-1,1-dioxides.
;
_journal_issue 15
_journal_name_full 'Organic &amp; biomolecular chemistry'
_journal_page_first 3572
_journal_page_last 3582
_journal_paper_doi 10.1039/d5ob00198f
_journal_volume 23
_journal_year 2025
_chemical_formula_moiety 'C16 H10 Cl2 N2'
_chemical_formula_sum 'C16 H10 Cl2 N2'
_chemical_formula_weight 301.16
_space_group_crystal_system monoclinic
_space_group_IT_number 14
_space_group_name_Hall '-P 2ybc'
_space_group_name_H-M_alt 'P 1 21/c 1'
_atom_sites_solution_hydrogens geom
_atom_sites_solution_primary dual
_audit_creation_date 2023-09-05
_audit_creation_method
;
Olex2 1.5
(compiled 2023.08.17 svn.r577a77a9 for OlexSys, GUI svn.r6817)
;
_audit_update_record
;
2024-11-08 deposited with the CCDC.	2025-03-10 downloaded from the CCDC.
;
_cell_angle_alpha 90
_cell_angle_beta 100.168(2)
_cell_angle_gamma 90
_cell_formula_units_Z 4
_cell_length_a 15.4787(3)
_cell_length_b 13.8797(4)
_cell_length_c 6.2389(2)
_cell_measurement_reflns_used 9929
_cell_measurement_temperature 130(2)
_cell_measurement_theta_max 26.8750
_cell_measurement_theta_min 1.9780
_cell_volume 1319.31(6)
_computing_cell_refinement 'CrysAlisPro 1.171.41.123a (Rigaku OD, 2022)'
_computing_data_collection 'CrysAlisPro 1.171.41.123a (Rigaku OD, 2022)'
_computing_data_reduction 'CrysAlisPro 1.171.41.123a (Rigaku OD, 2022)'
_computing_molecular_graphics 'Olex2 1.5 (Dolomanov et al., 2009)'
_computing_publication_material 'Olex2 1.5 (Dolomanov et al., 2009)'
_computing_structure_refinement 'SHELXL 2018/3 (Sheldrick, 2015)'
_computing_structure_solution 'SHELXT 2018/2 (Sheldrick, 2018)'
_diffrn_ambient_temperature 130(2)
_diffrn_detector 'Hybrid Pixel Array Detector'
_diffrn_detector_area_resol_mean 10.0000
_diffrn_measured_fraction_theta_full 0.998
_diffrn_measured_fraction_theta_max 0.963
_diffrn_measurement_details
;
List of Runs (angles in degrees, time in seconds):

  # Type    Start    End  Width  t~exp~   \w     \q     \k     \f   Frames
#--------------------------------------------------------------------------
  1  \w    -79.00 100.00   0.50    7.69    --   10.60   0.00 120.00  358
  2  \w    -15.00 100.00   0.50    7.69    --   10.60  77.00 -90.00  230
  3  \w    -79.00  38.00   0.50    7.69    --   10.60 -82.00-180.00  234
  4  \w    -15.00 100.00   0.50    7.69    --   10.60  77.00 -30.00  230
  5  \w    -17.00 100.00   0.50    7.69    --   10.60  82.00 150.00  234
  6  \w    -38.00   8.00   0.50    7.69    --  -10.90  82.00 -90.00   92
  7  \w    -41.00  79.00   0.50    7.69    --  -10.90  57.00  30.00  240
;
_diffrn_measurement_device 'four-circle diffractometer'
_diffrn_measurement_device_type 'XtaLAB Pro II AFC12 (RINC): Kappa single'
_diffrn_measurement_method '\w scans'
_diffrn_orient_matrix_type 'CrysAlisPro convention (1999,Acta A55,543-557)'
_diffrn_orient_matrix_UB_11 -0.0405506000
_diffrn_orient_matrix_UB_12 -0.0233490000
_diffrn_orient_matrix_UB_13 -0.0381745000
_diffrn_orient_matrix_UB_21 0.0223940000
_diffrn_orient_matrix_UB_22 -0.0443713000
_diffrn_orient_matrix_UB_23 -0.0038159000
_diffrn_orient_matrix_UB_31 -0.0047509000
_diffrn_orient_matrix_UB_32 -0.0097529000
_diffrn_orient_matrix_UB_33 0.1089564000
_diffrn_radiation_monochromator mirror
_diffrn_radiation_probe x-ray
_diffrn_radiation_type 'Mo K\a'
_diffrn_radiation_wavelength 0.71073
_diffrn_reflns_av_R_equivalents 0.0323
_diffrn_reflns_av_unetI/netI 0.0278
_diffrn_reflns_Laue_measured_fraction_full 0.998
_diffrn_reflns_Laue_measured_fraction_max 0.963
_diffrn_reflns_limit_h_max 19
_diffrn_reflns_limit_h_min -19
_diffrn_reflns_limit_k_max 17
_diffrn_reflns_limit_k_min -17
_diffrn_reflns_limit_l_max 7
_diffrn_reflns_limit_l_min -7
_diffrn_reflns_number 18065
_diffrn_reflns_point_group_measured_fraction_full 0.998
_diffrn_reflns_point_group_measured_fraction_max 0.963
_diffrn_reflns_theta_full 25.242
_diffrn_reflns_theta_max 26.975
_diffrn_reflns_theta_min 1.985
_diffrn_source 'micro-focus sealed X-ray tube'
_diffrn_source_type 'Rigaku (Mo) X-ray Source'
_exptl_absorpt_coefficient_mu 0.481
_exptl_absorpt_correction_T_max 1.00000
_exptl_absorpt_correction_T_min 0.40803
_exptl_absorpt_correction_type multi-scan
_exptl_absorpt_process_details
;
CrysAlisPro 1.171.41.123a (Rigaku Oxford Diffraction, 2022)
Empirical absorption correction using spherical harmonics,
implemented in SCALE3 ABSPACK scaling algorithm.
;
_exptl_crystal_colour yellow
_exptl_crystal_colour_primary yellow
_exptl_crystal_density_diffrn 1.516
_exptl_crystal_description block
_exptl_crystal_F_000 616
_exptl_crystal_size_max 0.5
_exptl_crystal_size_mid 0.5
_exptl_crystal_size_min 0.4
_refine_diff_density_max 0.259
_refine_diff_density_min -0.264
_refine_diff_density_rms 0.050
_refine_ls_extinction_method none
_refine_ls_goodness_of_fit_ref 1.070
_refine_ls_hydrogen_treatment constr
_refine_ls_matrix_type full
_refine_ls_number_parameters 181
_refine_ls_number_reflns 2758
_refine_ls_number_restraints 0
_refine_ls_restrained_S_all 1.070
_refine_ls_R_factor_all 0.0409
_refine_ls_R_factor_gt 0.0311
_refine_ls_shift/su_max 0.001
_refine_ls_shift/su_mean 0.000
_refine_ls_structure_factor_coef Fsqd
_refine_ls_weighting_details 'w=1/[\s^2^(Fo^2^)+(0.0410P)^2^+0.2720P] where P=(Fo^2^+2Fc^2^)/3'
_refine_ls_weighting_scheme calc
_refine_ls_wR_factor_gt 0.0787
_refine_ls_wR_factor_ref 0.0830
_reflns_Friedel_coverage 0.000
_reflns_number_gt 2290
_reflns_number_total 2758
_reflns_threshold_expression 'I > 2\s(I)'
_cod_data_source_file d5ob00198f2.cif
_cod_data_source_block k11208-myc-d(lysh0821)_auto
_cod_depositor_comments 'Adding full bibliography for 1574120--1574127.cif.'
_cod_database_code 1574122
_shelx_shelxl_version_number 2018/3
_shelx_space_group_comment
;
The symmetry employed for this shelxl refinement is uniquely defined
by the following loop, which should always be used as a source of
symmetry information in preference to the above space-group names.
They are only intended as comments.
;
_shelx_estimated_absorpt_t_max 0.831
_shelx_estimated_absorpt_t_min 0.795
_reflns_odcompleteness_completeness 99.68
_reflns_odcompleteness_iscentric 1
_reflns_odcompleteness_theta 26.32
_olex2_refinement_description
;
1. Fixed Uiso
 At 1.2 times of:
  All C(H) groups
2.a Aromatic/amide H refined with riding coordinates:
 C8(H008), C5(H00A), C4(H00B), C1(H00C), C9(H00D), C16(H00E), C2(H00F),
 C12(H00G), C15(H00I), C13(H00J)
;
_olex2_submission_special_instructions 'No special instructions were received'
_oxdiff_exptl_absorpt_empirical_details
;
Empirical correction (ABSPACK) includes:
- Absorption correction using spherical harmonics
- Frame scaling
;
_oxdiff_exptl_absorpt_empirical_full_max 1.585
_oxdiff_exptl_absorpt_empirical_full_min 0.464

loop_
_space_group_symop_operation_xyz
'x, y, z'
'-x, y+1/2, -z+1/2'
'-x, -y, -z'
'x, -y-1/2, z-1/2'

loop_
_atom_site_label
_atom_site_type_symbol
_atom_site_fract_x
_atom_site_fract_y
_atom_site_fract_z
_atom_site_U_iso_or_equiv
_atom_site_adp_type
_atom_site_occupancy
_atom_site_site_symmetry_order
_atom_site_calc_flag
_atom_site_refinement_flags_posn
_atom_site_refinement_flags_adp
_atom_site_refinement_flags_occupancy
_atom_site_disorder_assembly
_atom_site_disorder_group
Cl01 Cl 0.12714(2) 0.60379(3) 0.91458(7) 0.02920(13) Uani 1 1 d . . . . .
Cl02 Cl 0.99883(2) 0.63495(3) 0.29511(8) 0.03668(14) Uani 1 1 d . . . . .
N003 N 0.54285(7) 0.60759(8) 0.7425(2) 0.0200(3) Uani 1 1 d . . . . .
N004 N 0.62244(7) 0.60822(8) 0.6844(2) 0.0197(3) Uani 1 1 d . . . . .
C005 C 0.47067(8) 0.62531(9) 0.5939(2) 0.0161(3) Uani 1 1 d . . . . .
C006 C 0.38555(8) 0.62120(9) 0.6723(2) 0.0162(3) Uani 1 1 d . . . . .
C007 C 0.63089(8) 0.62611(9) 0.4784(2) 0.0163(3) Uani 1 1 d . . . . .
C008 C 0.47644(9) 0.64519(10) 0.3781(2) 0.0194(3) Uani 1 1 d . . . . .
H008 H 0.425149 0.658644 0.274348 0.023 Uiso 1 1 calc R U . . .
C009 C 0.72184(8) 0.62573(9) 0.4314(2) 0.0171(3) Uani 1 1 d . . . . .
C00A C 0.37911(8) 0.57308(10) 0.8648(2) 0.0181(3) Uani 1 1 d . . . . .
H00A H 0.429845 0.543557 0.946425 0.022 Uiso 1 1 calc R U . . .
C00B C 0.29990(8) 0.56745(10) 0.9398(2) 0.0201(3) Uani 1 1 d . . . . .
H00B H 0.296376 0.534862 1.071838 0.024 Uiso 1 1 calc R U . . .
C00C C 0.30989(8) 0.66341(10) 0.5545(2) 0.0194(3) Uani 1 1 d . . . . .
H00C H 0.312980 0.696475 0.422718 0.023 Uiso 1 1 calc R U . . .
C00D C 0.55741(9) 0.64499(10) 0.3180(2) 0.0195(3) Uani 1 1 d . . . . .
H00D H 0.563543 0.657312 0.171692 0.023 Uiso 1 1 calc R U . . .
C00E C 0.79200(9) 0.59360(10) 0.5876(3) 0.0214(3) Uani 1 1 d . . . . .
H00E H 0.781179 0.569908 0.723288 0.026 Uiso 1 1 calc R U . . .
C00F C 0.23010(9) 0.65777(10) 0.6271(3) 0.0216(3) Uani 1 1 d . . . . .
H00F H 0.178909 0.686435 0.545580 0.026 Uiso 1 1 calc R U . . .
C00G C 0.73939(9) 0.65885(10) 0.2321(2) 0.0198(3) Uani 1 1 d . . . . .
H00G H 0.692305 0.679785 0.123153 0.024 Uiso 1 1 calc R U . . .
C00H C 0.22628(8) 0.61001(10) 0.8191(3) 0.0201(3) Uani 1 1 d . . . . .
C00I C 0.87737(9) 0.59590(11) 0.5468(3) 0.0253(4) Uani 1 1 d . . . . .
H00I H 0.924819 0.574042 0.653619 0.030 Uiso 1 1 calc R U . . .
C00J C 0.82440(9) 0.66164(10) 0.1908(3) 0.0217(3) Uani 1 1 d . . . . .
H00J H 0.835799 0.684782 0.055206 0.026 Uiso 1 1 calc R U . . .
C00K C 0.89229(9) 0.63034(10) 0.3493(3) 0.0227(3) Uani 1 1 d . . . . .

loop_
_atom_site_aniso_label
_atom_site_aniso_U_11
_atom_site_aniso_U_22
_atom_site_aniso_U_33
_atom_site_aniso_U_23
_atom_site_aniso_U_13
_atom_site_aniso_U_12
Cl01 0.01905(18) 0.0353(2) 0.0362(3) -0.00279(18) 0.01284(16) -0.00190(14)
Cl02 0.0195(2) 0.0503(3) 0.0436(3) 0.0007(2) 0.01452(17) -0.00042(16)
N003 0.0158(6) 0.0253(7) 0.0193(7) 0.0032(5) 0.0042(5) 0.0014(5)
N004 0.0172(6) 0.0261(7) 0.0166(7) 0.0028(5) 0.0049(5) 0.0006(5)
C005 0.0177(6) 0.0126(7) 0.0178(8) -0.0008(6) 0.0029(5) -0.0004(5)
C006 0.0170(6) 0.0139(7) 0.0175(8) -0.0028(6) 0.0029(5) -0.0012(5)
C007 0.0179(6) 0.0133(7) 0.0176(8) -0.0007(6) 0.0032(5) -0.0008(5)
C008 0.0179(6) 0.0234(8) 0.0156(8) 0.0004(6) -0.0005(6) 0.0011(5)
C009 0.0178(7) 0.0144(7) 0.0199(8) -0.0020(6) 0.0056(6) -0.0006(5)
C00A 0.0184(6) 0.0180(7) 0.0174(8) -0.0002(6) 0.0022(5) 0.0010(5)
C00B 0.0232(7) 0.0193(7) 0.0188(8) -0.0006(6) 0.0062(6) -0.0030(6)
C00C 0.0210(7) 0.0203(7) 0.0169(8) 0.0017(6) 0.0028(6) 0.0002(6)
C00D 0.0220(7) 0.0230(8) 0.0141(8) 0.0025(6) 0.0044(6) 0.0001(6)
C00E 0.0221(7) 0.0218(8) 0.0210(8) 0.0032(6) 0.0054(6) -0.0002(6)
C00F 0.0175(6) 0.0221(8) 0.0244(9) -0.0001(7) 0.0011(6) 0.0020(6)
C00G 0.0209(7) 0.0192(8) 0.0198(8) 0.0005(6) 0.0047(6) -0.0004(6)
C00H 0.0158(6) 0.0204(8) 0.0255(9) -0.0060(6) 0.0068(6) -0.0032(5)
C00I 0.0187(7) 0.0266(8) 0.0303(10) 0.0029(7) 0.0037(6) 0.0018(6)
C00J 0.0254(7) 0.0222(8) 0.0196(8) -0.0009(6) 0.0099(6) -0.0025(6)
C00K 0.0188(7) 0.0205(8) 0.0308(9) -0.0040(7) 0.0101(6) -0.0018(6)

loop_
_atom_type_symbol
_atom_type_description
_atom_type_scat_dispersion_real
_atom_type_scat_dispersion_imag
_atom_type_scat_source
C C 0.0033 0.0016 'International Tables Vol C Tables 4.2.6.8 and 6.1.1.4'
H H 0.0000 0.0000 'International Tables Vol C Tables 4.2.6.8 and 6.1.1.4'
Cl Cl 0.1484 0.1585 'International Tables Vol C Tables 4.2.6.8 and 6.1.1.4'
N N 0.0061 0.0033 'International Tables Vol C Tables 4.2.6.8 and 6.1.1.4'

loop_
_geom_angle_atom_site_label_1
_geom_angle_atom_site_label_2
_geom_angle_atom_site_label_3
_geom_angle
_geom_angle_site_symmetry_1
_geom_angle_site_symmetry_3
_geom_angle_publ_flag
C005 N003 N004 120.22(12) . . ?
C007 N004 N003 120.66(11) . . ?
N003 C005 C006 116.38(12) . . ?
N003 C005 C008 121.08(12) . . ?
C008 C005 C006 122.54(12) . . ?
C00A C006 C005 120.33(12) . . ?
C00A C006 C00C 118.28(12) . . ?
C00C C006 C005 121.38(13) . . ?
N004 C007 C009 116.42(12) . . ?
N004 C007 C00D 121.08(12) . . ?
C00D C007 C009 122.50(13) . . ?
C005 C008 H008 120.6 . . ?
C00D C008 C005 118.81(13) . . ?
C00D C008 H008 120.6 . . ?
C00E C009 C007 120.62(13) . . ?
C00G C009 C007 120.92(12) . . ?
C00G C009 C00E 118.46(12) . . ?
C006 C00A H00A 119.4 . . ?
C00B C00A C006 121.24(13) . . ?
C00B C00A H00A 119.4 . . ?
C00A C00B H00B 120.5 . . ?
C00H C00B C00A 118.97(14) . . ?
C00H C00B H00B 120.5 . . ?
C006 C00C H00C 119.5 . . ?
C00F C00C C006 121.01(14) . . ?
C00F C00C H00C 119.5 . . ?
C007 C00D H00D 120.9 . . ?
C008 C00D C007 118.16(13) . . ?
C008 C00D H00D 120.9 . . ?
C009 C00E H00E 119.6 . . ?
C00I C00E C009 120.78(14) . . ?
C00I C00E H00E 119.6 . . ?
C00C C00F H00F 120.4 . . ?
C00H C00F C00C 119.12(13) . . ?
C00H C00F H00F 120.4 . . ?
C009 C00G H00G 119.5 . . ?
C00J C00G C009 121.01(13) . . ?
C00J C00G H00G 119.5 . . ?
C00B C00H Cl01 118.91(12) . . ?
C00F C00H Cl01 119.71(11) . . ?
C00F C00H C00B 121.38(13) . . ?
C00E C00I H00I 120.4 . . ?
C00K C00I C00E 119.11(14) . . ?
C00K C00I H00I 120.4 . . ?
C00G C00J H00J 120.5 . . ?
C00K C00J C00G 119.08(14) . . ?
C00K C00J H00J 120.5 . . ?
C00I C00K Cl02 119.99(12) . . ?
C00I C00K C00J 121.55(13) . . ?
C00J C00K Cl02 118.46(12) . . ?

loop_
_geom_bond_atom_site_label_1
_geom_bond_atom_site_label_2
_geom_bond_distance
_geom_bond_site_symmetry_2
_geom_bond_publ_flag
Cl01 C00H 1.7435(13) . ?
Cl02 C00K 1.7422(14) . ?
N003 N004 1.3442(15) . ?
N003 C005 1.3425(17) . ?
N004 C007 1.3377(19) . ?
C005 C006 1.4850(18) . ?
C005 C008 1.393(2) . ?
C006 C00A 1.393(2) . ?
C006 C00C 1.3969(19) . ?
C007 C009 1.4878(17) . ?
C007 C00D 1.4005(19) . ?
C008 H008 0.9500 . ?
C008 C00D 1.3700(18) . ?
C009 C00E 1.3982(19) . ?
C009 C00G 1.397(2) . ?
C00A H00A 0.9500 . ?
C00A C00B 1.3894(18) . ?
C00B H00B 0.9500 . ?
C00B C00H 1.3824(19) . ?
C00C H00C 0.9500 . ?
C00C C00F 1.3909(18) . ?
C00D H00D 0.9500 . ?
C00E H00E 0.9500 . ?
C00E C00I 1.3894(18) . ?
C00F H00F 0.9500 . ?
C00F C00H 1.379(2) . ?
C00G H00G 0.9500 . ?
C00G C00J 1.3853(18) . ?
C00I H00I 0.9500 . ?
C00I C00K 1.379(2) . ?
C00J H00J 0.9500 . ?
C00J C00K 1.380(2) . ?

loop_
_geom_torsion_atom_site_label_1
_geom_torsion_atom_site_label_2
_geom_torsion_atom_site_label_3
_geom_torsion_atom_site_label_4
_geom_torsion
_geom_torsion_site_symmetry_1
_geom_torsion_site_symmetry_2
_geom_torsion_site_symmetry_3
_geom_torsion_site_symmetry_4
_geom_torsion_publ_flag
N003 N004 C007 C009 179.63(11) . . . . ?
N003 N004 C007 C00D 0.23(19) . . . . ?
N003 C005 C006 C00A -19.30(19) . . . . ?
N003 C005 C006 C00C 161.92(13) . . . . ?
N003 C005 C008 C00D 1.0(2) . . . . ?
N004 N003 C005 C006 178.85(11) . . . . ?
N004 N003 C005 C008 -0.39(19) . . . . ?
N004 C007 C009 C00E 9.56(19) . . . . ?
N004 C007 C009 C00G -169.38(13) . . . . ?
N004 C007 C00D C008 0.4(2) . . . . ?
C005 N003 N004 C007 -0.22(18) . . . . ?
C005 C006 C00A C00B -179.27(12) . . . . ?
C005 C006 C00C C00F 178.87(12) . . . . ?
C005 C008 C00D C007 -0.9(2) . . . . ?
C006 C005 C008 C00D -178.21(12) . . . . ?
C006 C00A C00B C00H 0.5(2) . . . . ?
C006 C00C C00F C00H 0.3(2) . . . . ?
C007 C009 C00E C00I -178.01(13) . . . . ?
C007 C009 C00G C00J 177.77(12) . . . . ?
C008 C005 C006 C00A 159.93(14) . . . . ?
C008 C005 C006 C00C -18.8(2) . . . . ?
C009 C007 C00D C008 -179.00(12) . . . . ?
C009 C00E C00I C00K -0.1(2) . . . . ?
C009 C00G C00J C00K 0.5(2) . . . . ?
C00A C006 C00C C00F 0.1(2) . . . . ?
C00A C00B C00H Cl01 -179.45(10) . . . . ?
C00A C00B C00H C00F -0.1(2) . . . . ?
C00C C006 C00A C00B -0.5(2) . . . . ?
C00C C00F C00H Cl01 179.06(11) . . . . ?
C00C C00F C00H C00B -0.3(2) . . . . ?
C00D C007 C009 C00E -171.05(13) . . . . ?
C00D C007 C009 C00G 10.0(2) . . . . ?
C00E C009 C00G C00J -1.2(2) . . . . ?
C00E C00I C00K Cl02 179.44(11) . . . . ?
C00E C00I C00K C00J -0.6(2) . . . . ?
C00G C009 C00E C00I 1.0(2) . . . . ?
C00G C00J C00K Cl02 -179.67(11) . . . . ?
C00G C00J C00K C00I 0.4(2) . . . . ?
